data_2018131
loop_
_publ_author_name
'Szczesio, Ma\/lgorzata'
'Olczak, Andrzej'
'Go\/lka, Jolanta'
'Gobis, Katarzyna'
'Foks, Henryk'
'G\/l\'owka, Marek L.'

_publ_section_title
;
 Planarity of heteroaryldithiocarbazic acid derivatives showing
 tuberculostatic activity. III. Mono- and diesters of
 3-(pyrazin-2-ylcarbonyl)dithiocarbazic acid
;
_journal_coeditor_code GD3386
_journal_issue 7
_journal_name_full 'Acta Crystallographica Section C'
_journal_page_first o235
_journal_page_last o240
_journal_paper_doi 10.1107/S0108270111021767
_journal_volume 67
_journal_year 2011
_chemical_formula_iupac 'C8 H10 N4 O S2'
_chemical_formula_moiety 'C8 H10 N4 O S2'
_chemical_formula_sum 'C8 H10 N4 O S2'
_chemical_formula_weight 242.32
_chemical_name_systematic
;
methyl 1-methyl-2-(pyrazin-2-ylcarbonyl)hydrazinecarbodithioate
;
_space_group_IT_number 4
_symmetry_cell_setting monoclinic
_symmetry_space_group_name_Hall 'P 2yb'
_symmetry_space_group_name_H-M 'P 1 21 1'
_atom_sites_solution_hydrogens geom
_atom_sites_solution_primary direct
_atom_sites_solution_secondary difmap
_audit_creation_method SHELXL97
_cell_angle_alpha 90.00
_cell_angle_beta 91.151(2)
_cell_angle_gamma 90.00
_cell_formula_units_Z 2
_cell_length_a 4.0900(4)
_cell_length_b 6.4482(6)
_cell_length_c 20.7828(19)
_cell_measurement_reflns_used 8014
_cell_measurement_temperature 290
_cell_measurement_theta_max 30.41
_cell_measurement_theta_min 2.94
_cell_volume 548.00(9)
_computing_cell_refinement 'SAINT-Plus (Bruker, 2003)'
_computing_data_collection 'APEX2 (Bruker, 2002)'
_computing_data_reduction 'SAINT-Plus (Bruker, 2003)'
_computing_molecular_graphics
;
PLATON (Spek, 2009) and Mercury (Macrae <i>et al.</i>, 2008)
;
_computing_publication_material 'PLATON (Spek, 2009)'
_computing_structure_refinement 'SHELXL97 (Sheldrick, 2008)'
_computing_structure_solution 'SHELXS97 (Sheldrick, 2008)'
_diffrn_ambient_temperature 290
_diffrn_measured_fraction_theta_full 0.989
_diffrn_measured_fraction_theta_max 0.989
_diffrn_measurement_device_type 'Bruker SMART APEX CCD area-detector'
_diffrn_measurement_method \w
_diffrn_radiation_monochromator graphite
_diffrn_radiation_source 'fine-focus sealed tube'
_diffrn_radiation_type MoK\a
_diffrn_radiation_wavelength 0.71073
_diffrn_reflns_av_R_equivalents 0.0234
_diffrn_reflns_av_sigmaI/netI 0.0177
_diffrn_reflns_limit_h_max 5
_diffrn_reflns_limit_h_min -5
_diffrn_reflns_limit_k_max 8
_diffrn_reflns_limit_k_min -8
_diffrn_reflns_limit_l_max 27
_diffrn_reflns_limit_l_min -26
_diffrn_reflns_number 12608
_diffrn_reflns_theta_full 28.28
_diffrn_reflns_theta_max 28.28
_diffrn_reflns_theta_min 1.96
_exptl_absorpt_coefficient_mu 0.465
_exptl_absorpt_correction_T_max 1
_exptl_absorpt_correction_T_min 0.716
_exptl_absorpt_correction_type multi-scan
_exptl_absorpt_process_details '(SADABS; Sheldrick, 2003)'
_exptl_crystal_colour colourless
_exptl_crystal_density_diffrn 1.469
_exptl_crystal_density_method 'not measured'
_exptl_crystal_description prism
_exptl_crystal_F_000 252
_exptl_crystal_size_max 0.35
_exptl_crystal_size_mid 0.2
_exptl_crystal_size_min 0.1
_refine_diff_density_max 0.680
_refine_diff_density_min -0.210
_refine_ls_abs_structure_details 'Flack (1983), <b>with how many Friedel pairs?</b>'
_refine_ls_abs_structure_Flack 0.18(11)
_refine_ls_extinction_method none
_refine_ls_goodness_of_fit_ref 1.104
_refine_ls_hydrogen_treatment constr
_refine_ls_matrix_type full
_refine_ls_number_parameters 138
_refine_ls_number_reflns 2642
_refine_ls_number_restraints 1
_refine_ls_restrained_S_all 1.104
_refine_ls_R_factor_all 0.0482
_refine_ls_R_factor_gt 0.0460
_refine_ls_shift/su_max 0.000
_refine_ls_shift/su_mean 0.000
_refine_ls_structure_factor_coef Fsqd
_refine_ls_weighting_details 'calc w = 1/[\s^2^(Fo^2^)+(0.0713P)^2^+0.2203P] where P=(Fo^2^+2Fc^2^)/3'
_refine_ls_weighting_scheme calc
_refine_ls_wR_factor_gt 0.1215
_refine_ls_wR_factor_ref 0.1232
_reflns_number_gt 2523
_reflns_number_total 2642
_reflns_threshold_expression I>2\s(I)
_cod_data_source_file gd3386.cif
_cod_data_source_block G1
_cod_original_sg_symbol_H-M 'P 21'
_cod_database_code 2018131
_cod_database_fobs_code 2018131

loop_
_symmetry_equiv_pos_as_xyz
'x, y, z'
'-x, y+1/2, -z'

loop_
_atom_site_type_symbol
_atom_site_label
_atom_site_fract_x
_atom_site_fract_y
_atom_site_fract_z
_atom_site_U_iso_or_equiv
_atom_site_adp_type
_atom_site_calc_flag
_atom_site_refinement_flags
_atom_site_occupancy
_atom_site_symmetry_multiplicity
_atom_site_disorder_assembly
_atom_site_disorder_group
C C1 1.0937(7) 0.8741(5) 0.85674(13) 0.0386(6) Uani d . 1 1 . .
C C01 1.4285(9) 0.5824(6) 0.93116(16) 0.0562(9) Uani d . 1 1 . .
H H01A 1.2695 0.6055 0.9638 0.067 Uiso calc R 1 1 . .
H H01B 1.6046 0.6797 0.9366 0.067 Uiso calc R 1 1 . .
H H01C 1.5123 0.4438 0.9349 0.067 Uiso calc R 1 1 . .
C C4 0.9719(7) 0.8113(5) 0.69513(14) 0.0388(6) Uani d . 1 1 . .
C C10 0.7799(9) 1.1372(6) 0.79370(16) 0.0524(7) Uani d . 1 1 . .
H H10A 0.9419 1.2346 0.7801 0.063 Uiso calc R 1 1 . .
H H10B 0.6903 1.1826 0.8337 0.063 Uiso calc R 1 1 . .
H H10C 0.6084 1.1282 0.7616 0.063 Uiso calc R 1 1 . .
C C41 0.8459(7) 0.6519(4) 0.64844(12) 0.0362(5) Uani d . 1 1 . .
C C43 0.5792(9) 0.3512(5) 0.62875(18) 0.0534(8) Uani d . 1 1 . .
H H43 0.4588 0.2380 0.6427 0.064 Uiso calc R 1 1 . .
C C44 0.6554(10) 0.3659(6) 0.56436(18) 0.0576(8) Uani d . 1 1 . .
H H44 0.5901 0.2599 0.5366 0.069 Uiso calc R 1 1 . .
C C46 0.9132(9) 0.6699(5) 0.58369(14) 0.0488(7) Uani d . 1 1 . .
H H46 1.0275 0.7854 0.5696 0.059 Uiso calc R 1 1 . .
N N2 0.9302(7) 0.9338(4) 0.80247(11) 0.0419(5) Uani d . 1 1 . .
N N3 0.8641(6) 0.7856(4) 0.75509(11) 0.0402(5) Uani d . 1 1 . .
H H3 0.7532 0.6767 0.7644 0.048 Uiso calc R 1 1 . .
N N42 0.6733(7) 0.4945(4) 0.67133(12) 0.0451(6) Uani d . 1 1 . .
N N45 0.8187(9) 0.5261(6) 0.54075(13) 0.0591(7) Uani d . 1 1 . .
O O5 1.1584(6) 0.9485(4) 0.67904(12) 0.0572(6) Uani d . 1 1 . .
S S1 1.23971(17) 0.61678(12) 0.85307(3) 0.04268(18) Uani d . 1 1 . .
S S2 1.1449(2) 1.03003(14) 0.91904(4) 0.0560(2) Uani d . 1 1 . .

loop_
_atom_site_aniso_label
_atom_site_aniso_U_11
_atom_site_aniso_U_22
_atom_site_aniso_U_33
_atom_site_aniso_U_12
_atom_site_aniso_U_13
_atom_site_aniso_U_23
C1 0.0403(13) 0.0456(14) 0.0299(12) -0.0142(11) 0.0015(9) -0.0026(11)
C01 0.0605(18) 0.064(2) 0.0433(15) -0.0092(16) -0.0072(13) 0.0087(15)
C4 0.0428(14) 0.0384(14) 0.0351(13) -0.0074(11) -0.0021(10) 0.0015(11)
C10 0.0706(19) 0.0403(16) 0.0461(16) -0.0038(15) -0.0042(13) -0.0019(13)
C41 0.0427(12) 0.0339(14) 0.0320(12) -0.0024(10) -0.0019(9) 0.0011(9)
C43 0.067(2) 0.0418(16) 0.0508(17) -0.0136(14) -0.0067(14) -0.0026(14)
C44 0.077(2) 0.0509(18) 0.0440(17) -0.0065(16) -0.0115(15) -0.0130(15)
C46 0.0645(17) 0.0498(18) 0.0320(13) -0.0082(13) 0.0021(12) 0.0011(11)
N2 0.0574(14) 0.0380(12) 0.0302(11) -0.0095(10) -0.0044(9) -0.0016(10)
N3 0.0541(14) 0.0356(12) 0.0308(11) -0.0154(10) -0.0023(9) -0.0030(9)
N42 0.0606(15) 0.0401(13) 0.0343(11) -0.0129(11) -0.0026(10) 0.0026(10)
N45 0.0846(19) 0.0588(16) 0.0338(12) -0.0037(16) -0.0001(12) -0.0049(13)
O5 0.0711(15) 0.0531(13) 0.0476(12) -0.0294(12) 0.0079(11) -0.0005(10)
S1 0.0502(3) 0.0432(3) 0.0346(3) -0.0061(3) -0.0022(2) 0.0018(3)
S2 0.0715(5) 0.0599(5) 0.0363(3) -0.0106(4) -0.0040(3) -0.0148(3)

loop_
_atom_type_symbol
_atom_type_description
_atom_type_scat_dispersion_real
_atom_type_scat_dispersion_imag
_atom_type_scat_source
C C 0.0033 0.0016 'International Tables Vol C Tables 4.2.6.8 and 6.1.1.4'
H H 0.0000 0.0000 'International Tables Vol C Tables 4.2.6.8 and 6.1.1.4'
N N 0.0061 0.0033 'International Tables Vol C Tables 4.2.6.8 and 6.1.1.4'
S S 0.1246 0.1234 'International Tables Vol C Tables 4.2.6.8 and 6.1.1.4'
O O 0.0106 0.0060 'International Tables Vol C Tables 4.2.6.8 and 6.1.1.4'

loop_
_geom_angle_atom_site_label_1
_geom_angle_atom_site_label_2
_geom_angle_atom_site_label_3
_geom_angle_site_symmetry_1
_geom_angle_site_symmetry_3
_geom_angle
_geom_angle_publ_flag
N2 C1 S2 . . 122.2(2) ?
N2 C1 S1 . . 113.1(2) ?
S2 C1 S1 . . 124.69(18) ?
S1 C01 H01A . . 109.5 ?
S1 C01 H01B . . 109.5 ?
H01A C01 H01B . . 109.5 ?
S1 C01 H01C . . 109.5 ?
H01A C01 H01C . . 109.5 ?
H01B C01 H01C . . 109.5 ?
O5 C4 N3 . . 124.3(3) ?
O5 C4 C41 . . 121.9(3) ?
N3 C4 C41 . . 113.7(2) ?
N2 C10 H10A . . 109.5 ?
N2 C10 H10B . . 109.5 ?
H10A C10 H10B . . 109.5 ?
N2 C10 H10C . . 109.5 ?
H10A C10 H10C . . 109.5 ?
H10B C10 H10C . . 109.5 ?
N42 C41 C46 . . 121.9(3) ?
N42 C41 C4 . . 118.0(2) ?
C46 C41 C4 . . 120.0(3) ?
N42 C43 C44 . . 121.9(3) ?
N42 C43 H43 . . 119.1 ?
C44 C43 H43 . . 119.1 ?
N45 C44 C43 . . 122.3(3) ?
N45 C44 H44 . . 118.8 ?
C43 C44 H44 . . 118.8 ?
N45 C46 C41 . . 122.0(3) ?
N45 C46 H46 . . 119.0 ?
C41 C46 H46 . . 119.0 ?
C1 N2 N3 . . 118.6(3) ?
C1 N2 C10 . . 124.0(3) ?
N3 N2 C10 . . 116.9(2) ?
C4 N3 N2 . . 120.6(2) ?
C4 N3 H3 . . 119.7 ?
N2 N3 H3 . . 119.7 ?
C41 N42 C43 . . 116.1(3) ?
C44 N45 C46 . . 115.6(3) ?
C1 S1 C01 . . 102.50(16) ?

loop_
_geom_bond_atom_site_label_1
_geom_bond_atom_site_label_2
_geom_bond_site_symmetry_2
_geom_bond_distance
_geom_bond_publ_flag
C1 N2 . 1.355(4) ?
C1 S2 . 1.649(3) ?
C1 S1 . 1.765(3) ?
C01 S1 . 1.797(3) ?
C01 H01A . 0.9600 ?
C01 H01B . 0.9600 ?
C01 H01C . 0.9600 ?
C4 O5 . 1.219(4) ?
C4 N3 . 1.341(4) ?
C4 C41 . 1.497(4) ?
C10 N2 . 1.458(4) ?
C10 H10A . 0.9600 ?
C10 H10B . 0.9600 ?
C10 H10C . 0.9600 ?
C41 N42 . 1.330(4) ?
C41 C46 . 1.384(4) ?
C43 N42 . 1.331(4) ?
C43 C44 . 1.383(5) ?
C43 H43 . 0.9300 ?
C44 N45 . 1.329(5) ?
C44 H44 . 0.9300 ?
C46 N45 . 1.338(4) ?
C46 H46 . 0.9300 ?
N2 N3 . 1.395(3) ?
N3 H3 . 0.8600 ?

loop_
_geom_hbond_atom_site_label_D
_geom_hbond_atom_site_label_H
_geom_hbond_atom_site_label_A
_geom_hbond_site_symmetry_A
_geom_hbond_distance_DH
_geom_hbond_distance_HA
_geom_hbond_distance_DA
_geom_hbond_angle_DHA
N3 H3 S1 1_455 0.86 2.85 3.473(3) 131
C43 H43 O5 1_445 0.93 2.37 3.297(4) 179

loop_
_geom_torsion_atom_site_label_1
_geom_torsion_atom_site_label_2
_geom_torsion_atom_site_label_3
_geom_torsion_atom_site_label_4
_geom_torsion_site_symmetry_1
_geom_torsion_site_symmetry_2
_geom_torsion_site_symmetry_3
_geom_torsion_site_symmetry_4
_geom_torsion
_geom_torsion_publ_flag
O5 C4 C41 N42 . . . . 172.6(3) ?
N3 C4 C41 N42 . . . . -6.5(4) ?
O5 C4 C41 C46 . . . . -6.7(5) ?
N3 C4 C41 C46 . . . . 174.2(3) ?
N42 C43 C44 N45 . . . . -1.9(6) ?
N42 C41 C46 N45 . . . . -2.5(5) ?
C4 C41 C46 N45 . . . . 176.8(3) ?
S2 C1 N2 N3 . . . . -172.5(2) ?
S1 C1 N2 N3 . . . . 7.3(3) ?
S2 C1 N2 C10 . . . . -1.0(4) ?
S1 C1 N2 C10 . . . . 178.8(2) ?
O5 C4 N3 N2 . . . . 8.0(5) ?
C41 C4 N3 N2 . . . . -172.9(3) ?
C1 N2 N3 C4 . . . . -121.9(3) ?
C10 N2 N3 C4 . . . . 66.0(4) ?
C46 C41 N42 C43 . . . . 2.4(5) ?
C4 C41 N42 C43 . . . . -176.9(3) ?
C44 C43 N42 C41 . . . . -0.3(5) ?
C43 C44 N45 C46 . . . . 1.9(6) ?
C41 C46 N45 C44 . . . . 0.2(6) ?
N2 C1 S1 C01 . . . . -178.2(2) ?
S2 C1 S1 C01 . . . . 1.6(2) ?

loop_
_cod_related_entry_id
_cod_related_entry_database
_cod_related_entry_code
1 ChemSpider 30654313
